data_7017198
loop_
_publ_author_name
'Langley, Stuart K.'
'Chilton, Nicholas F.'
'Moubaraki, Boujemaa'
'Murray, Keith S.'

_publ_section_title
;
 Self-assembled decanuclear Na(I)(2)Mn(II)(4)Mn(III)(4) complexes: from
 discrete clusters to 1-D and 2-D structures, with the Mn(II)(4)Mn(III)(4)
 unit displaying a large spin ground state and probable SMM behaviour.
;
_journal_issue 45
_journal_name_full 'Dalton transactions (Cambridge, England : 2003)'
_journal_page_first 12201
_journal_page_last 12209
_journal_paper_doi 10.1039/c1dt10739a
_journal_volume 40
_journal_year 2011
_chemical_formula_sum 'C73 H122 Mn8 N12 Na2 O39'
_chemical_formula_weight 2277.33
_chemical_name_systematic
;
?
;
_space_group_IT_number 2
_symmetry_cell_setting triclinic
_symmetry_space_group_name_Hall '-P 1'
_symmetry_space_group_name_H-M 'P -1'
_atom_sites_solution_hydrogens geom
_atom_sites_solution_primary direct
_atom_sites_solution_secondary difmap
_audit_creation_date '9 November 2005'
_audit_creation_method SHELXL-97
_cell_angle_alpha 76.2500(10)
_cell_angle_beta 68.6450(10)
_cell_angle_gamma 84.7590(10)
_cell_formula_units_Z 1
_cell_length_a 12.8576(3)
_cell_length_b 14.5491(3)
_cell_length_c 14.8713(3)
_cell_measurement_reflns_used 8967
_cell_measurement_temperature 123(2)
_cell_measurement_theta_max 27.12
_cell_measurement_theta_min 2.12
_cell_volume 2516.64(10)
_computing_cell_refinement 'Bruker Apex2 V2.0'
_computing_data_collection 'Bruker Apex2 V2.0'
_computing_data_reduction 'Bruker Apex2 V2.0'
_computing_molecular_graphics X-Seed
_computing_publication_material CIFTAB
_computing_structure_refinement 'SHELXL-97 (Sheldrick, 1997)'
_computing_structure_solution 'SHELXS-97 (Sheldrick, 1990)'
_diffrn_ambient_temperature 123(2)
_diffrn_measured_fraction_theta_full 0.991
_diffrn_measured_fraction_theta_max 0.991
_diffrn_measurement_device_type 'Bruker X8 APEXII CCD'
_diffrn_measurement_method 'scans in \f and \w'
_diffrn_radiation_monochromator graphite
_diffrn_radiation_source 'fine-focus sealed tube'
_diffrn_radiation_type MoK\a
_diffrn_radiation_wavelength 0.71073
_diffrn_reflns_av_R_equivalents 0.0300
_diffrn_reflns_av_sigmaI/netI 0.0434
_diffrn_reflns_limit_h_max 16
_diffrn_reflns_limit_h_min -16
_diffrn_reflns_limit_k_max 18
_diffrn_reflns_limit_k_min -17
_diffrn_reflns_limit_l_max 19
_diffrn_reflns_limit_l_min -19
_diffrn_reflns_number 28474
_diffrn_reflns_theta_full 27.50
_diffrn_reflns_theta_max 27.50
_diffrn_reflns_theta_min 2.11
_diffrn_standards_number 0
_exptl_absorpt_coefficient_mu 1.065
_exptl_absorpt_correction_T_max 0.808
_exptl_absorpt_correction_T_min 0.606
_exptl_absorpt_correction_type multi-scan
_exptl_absorpt_process_details
;
SADABS (Sheldrick, G. M. (1996), University of Gottingen, Germany.
;
_exptl_crystal_colour brown
_exptl_crystal_density_diffrn 1.503
_exptl_crystal_density_method 'not measured'
_exptl_crystal_description plate
_exptl_crystal_F_000 1178
_exptl_crystal_size_max 0.80
_exptl_crystal_size_mid 0.40
_exptl_crystal_size_min 0.20
_platon_squeeze_details
;
PLATON/SQUEEZE Spek, A.L. (1990), Acta Cryst. A46, C-34
;
_refine_diff_density_max 1.586
_refine_diff_density_min -0.518
_refine_diff_density_rms 0.094
_refine_ls_extinction_method none
_refine_ls_goodness_of_fit_ref 1.058
_refine_ls_hydrogen_treatment mixed
_refine_ls_matrix_type full
_refine_ls_number_parameters 552
_refine_ls_number_reflns 11452
_refine_ls_number_restraints 0
_refine_ls_restrained_S_all 1.058
_refine_ls_R_factor_all 0.0548
_refine_ls_R_factor_gt 0.0463
_refine_ls_shift/su_max 0.000
_refine_ls_shift/su_mean 0.000
_refine_ls_structure_factor_coef Fsqd
_refine_ls_weighting_details 'calc w=1/[\s^2^(Fo^2^)+(0.0916P)^2^+0.0000P] where P=(Fo^2^+2Fc^2^)/3'
_refine_ls_weighting_scheme calc
_refine_ls_wR_factor_gt 0.1389
_refine_ls_wR_factor_ref 0.1459
_reflns_number_gt 9379
_reflns_number_total 11452
_reflns_threshold_expression >2sigma(I)
_cod_data_source_file c1dt10739a.txt
_cod_data_source_block 746sq
_cod_original_cell_volume 2516.64(9)
_cod_original_sg_symbol_H-M P-1
_cod_database_code 7017198

loop_
_symmetry_equiv_pos_as_xyz
'x, y, z'
'-x, -y, -z'

loop_
_atom_site_label
_atom_site_type_symbol
_atom_site_fract_x
_atom_site_fract_y
_atom_site_fract_z
_atom_site_U_iso_or_equiv
_atom_site_adp_type
_atom_site_occupancy
_atom_site_symmetry_multiplicity
_atom_site_calc_flag
_atom_site_refinement_flags
Mn1 Mn 0.22466(3) 0.24067(3) 0.40448(3) 0.02017(11) Uani 1 1 d .
Mn2 Mn 0.13909(3) 0.03377(3) 0.41928(2) 0.01769(10) Uani 1 1 d .
Mn3 Mn 0.04177(3) -0.19182(3) 0.46184(3) 0.01859(11) Uani 1 1 d .
Mn4 Mn 0.27176(3) -0.11086(3) 0.28049(3) 0.01906(11) Uani 1 1 d .
Na1 Na 0.40435(8) 0.08494(8) 0.27764(7) 0.0241(2) Uani 1 1 d .
O1 O 0.19149(15) 0.36991(13) 0.36688(13) 0.0264(4) Uani 1 1 d .
O2 O 0.34286(15) 0.24635(14) 0.27707(13) 0.0282(4) Uani 1 1 d .
O3 O 0.4787(2) 0.31139(18) 0.13937(18) 0.0594(8) Uani 1 1 d .
O4 O 0.11399(14) 0.23542(13) 0.53363(12) 0.0217(4) Uani 1 1 d .
O5 O 0.27006(13) 0.10844(12) 0.43456(12) 0.0200(4) Uani 1 1 d .
O6 O 0.5570(2) 0.43199(18) 0.4466(2) 0.0598(7) Uani 1 1 d .
H6 H 0.5887 0.4361 0.3854 0.072 Uiso 1 1 calc R
O7 O 0.19535(14) -0.11127(12) 0.43735(12) 0.0188(4) Uani 1 1 d .
O8 O 0.24241(14) 0.02436(13) 0.26711(12) 0.0199(4) Uani 1 1 d .
O9 O -0.08685(14) -0.17825(12) 0.61226(12) 0.0202(4) Uani 1 1 d .
O10 O 0.11179(17) -0.32995(14) 0.41111(14) 0.0253(4) Uani 1 1 d .
O11 O 0.12461(14) -0.14250(13) 0.29904(12) 0.0219(4) Uani 1 1 d .
O12 O 0.42277(14) -0.08297(13) 0.26490(13) 0.0234(4) Uani 1 1 d .
O13 O 0.30847(14) -0.24173(13) 0.29201(13) 0.0241(4) Uani 1 1 d .
O14 O 0.60044(16) -0.10286(15) 0.24833(16) 0.0363(5) Uani 1 1 d .
O15 O 0.49359(18) -0.13649(17) -0.11080(14) 0.0370(5) Uani 1 1 d .
O16 O 0.56355(18) 0.05488(17) 0.32163(17) 0.0379(5) Uani 1 1 d .
N1 N 0.33478(18) 0.25820(17) 0.49467(16) 0.0262(5) Uani 1 1 d .
N2 N -0.02348(17) -0.02654(16) 0.42446(14) 0.0209(4) Uani 1 1 d .
N3 N -0.05044(17) -0.01163(16) 0.35240(16) 0.0236(5) Uani 1 1 d .
N4 N -0.0752(2) 0.0023(2) 0.28289(17) 0.0352(6) Uani 1 1 d .
N5 N 0.28039(17) -0.07482(16) 0.11704(15) 0.0241(5) Uani 1 1 d .
N6 N 0.11659(17) -0.27867(15) 0.58101(15) 0.0214(4) Uani 1 1 d .
C1 C 0.2276(3) 0.4267(2) 0.2764(2) 0.0317(6) Uani 1 1 d .
C2 C 0.1686(3) 0.5109(2) 0.2594(2) 0.0398(7) Uani 1 1 d .
H2 H 0.1039 0.5250 0.3110 0.048 Uiso 1 1 calc R
C3 C 0.2035(4) 0.5737(2) 0.1685(3) 0.0583(11) Uani 1 1 d .
H3 H 0.1621 0.6303 0.1583 0.070 Uiso 1 1 calc R
C4 C 0.2976(4) 0.5554(3) 0.0923(3) 0.0701(14) Uani 1 1 d .
H4 H 0.3218 0.5999 0.0307 0.084 Uiso 1 1 calc R
C5 C 0.3549(4) 0.4741(3) 0.1055(3) 0.0627(12) Uani 1 1 d .
H5 H 0.4185 0.4613 0.0522 0.075 Uiso 1 1 calc R
C6 C 0.3225(3) 0.4074(2) 0.1974(2) 0.0427(8) Uani 1 1 d .
C7 C 0.3863(3) 0.3182(2) 0.2044(2) 0.0401(8) Uani 1 1 d .
C8 C 0.2527(2) 0.2657(2) 0.5934(2) 0.0325(7) Uani 1 1 d .
H8A H 0.2785 0.3129 0.6188 0.039 Uiso 1 1 calc R
H8B H 0.2460 0.2038 0.6407 0.039 Uiso 1 1 calc R
C9 C 0.1405(2) 0.2954(2) 0.58437(19) 0.0268(6) Uani 1 1 d .
H9A H 0.0825 0.2904 0.6510 0.032 Uiso 1 1 calc R
H9B H 0.1434 0.3620 0.5474 0.032 Uiso 1 1 calc R
C10 C 0.3965(2) 0.1681(2) 0.4956(2) 0.0269(6) Uani 1 1 d .
H10A H 0.4259 0.1549 0.5504 0.032 Uiso 1 1 calc R
H10B H 0.4608 0.1728 0.4326 0.032 Uiso 1 1 calc R
C11 C 0.3210(2) 0.0870(2) 0.50867(19) 0.0260(6) Uani 1 1 d .
H11A H 0.3655 0.0280 0.5032 0.031 Uiso 1 1 calc R
H11B H 0.2622 0.0768 0.5753 0.031 Uiso 1 1 calc R
C12 C 0.4080(2) 0.3418(2) 0.4463(2) 0.0323(6) Uani 1 1 d .
H12A H 0.3610 0.3996 0.4512 0.039 Uiso 1 1 calc R
H12B H 0.4449 0.3417 0.3751 0.039 Uiso 1 1 calc R
C13 C 0.4978(3) 0.3471(2) 0.4895(3) 0.0444(8) Uani 1 1 d .
H13A H 0.4623 0.3417 0.5618 0.053 Uiso 1 1 calc R
H13B H 0.5503 0.2933 0.4783 0.053 Uiso 1 1 calc R
C14 C 0.2966(2) 0.0287(2) 0.09219(18) 0.0265(6) Uani 1 1 d .
H14A H 0.2765 0.0573 0.0333 0.032 Uiso 1 1 calc R
H14B H 0.3762 0.0424 0.0758 0.032 Uiso 1 1 calc R
C15 C 0.2250(2) 0.0726(2) 0.17831(18) 0.0263(6) Uani 1 1 d .
H15A H 0.2444 0.1402 0.1635 0.032 Uiso 1 1 calc R
H15B H 0.1452 0.0689 0.1873 0.032 Uiso 1 1 calc R
C16 C 0.1684(2) -0.1007(2) 0.12357(18) 0.0281(6) Uani 1 1 d .
H16A H 0.1754 -0.1268 0.0659 0.034 Uiso 1 1 calc R
H16B H 0.1200 -0.0438 0.1229 0.034 Uiso 1 1 calc R
C17 C 0.1165(2) -0.1742(2) 0.21889(18) 0.0272(6) Uani 1 1 d .
H17A H 0.0371 -0.1835 0.2299 0.033 Uiso 1 1 calc R
H17B H 0.1561 -0.2354 0.2139 0.033 Uiso 1 1 calc R
C18 C 0.3720(2) -0.1255(2) 0.05496(19) 0.0275(6) Uani 1 1 d .
H18A H 0.3556 -0.1941 0.0772 0.033 Uiso 1 1 calc R
H18B H 0.4414 -0.1154 0.0655 0.033 Uiso 1 1 calc R
C19 C 0.3925(3) -0.0959(2) -0.0553(2) 0.0374(7) Uani 1 1 d .
H19A H 0.3292 -0.1166 -0.0685 0.045 Uiso 1 1 calc R
H19B H 0.3969 -0.0260 -0.0765 0.045 Uiso 1 1 calc R
C20 C 0.4091(2) -0.2823(2) 0.2665(2) 0.0281(6) Uani 1 1 d .
C21 C 0.4142(3) -0.3762(2) 0.2594(3) 0.0511(9) Uani 1 1 d .
H21 H 0.3472 -0.4084 0.2731 0.061 Uiso 1 1 calc R
C22 C 0.5140(3) -0.4231(3) 0.2331(5) 0.0898(19) Uani 1 1 d .
H22 H 0.5163 -0.4876 0.2297 0.108 Uiso 1 1 calc R
C23 C 0.6131(4) -0.3755(4) 0.2113(6) 0.111(2) Uani 1 1 d .
H23 H 0.6826 -0.4079 0.1929 0.133 Uiso 1 1 calc R
C24 C 0.6104(3) -0.2827(3) 0.2163(3) 0.0584(11) Uani 1 1 d .
H24 H 0.6782 -0.2510 0.2008 0.070 Uiso 1 1 calc R
C25 C 0.5093(2) -0.2341(2) 0.2440(2) 0.0307(6) Uani 1 1 d .
C26 C 0.5125(2) -0.1357(2) 0.25271(18) 0.0255(6) Uani 1 1 d .
C27 C 0.2629(2) -0.15740(19) 0.49232(18) 0.0225(5) Uani 1 1 d .
H27A H 0.3056 -0.1096 0.5019 0.027 Uiso 1 1 calc R
H27B H 0.3170 -0.1999 0.4548 0.027 Uiso 1 1 calc R
C28 C 0.1918(2) -0.21428(19) 0.59201(18) 0.0238(5) Uani 1 1 d .
H28A H 0.2408 -0.2518 0.6256 0.029 Uiso 1 1 calc R
H28B H 0.1468 -0.1707 0.6337 0.029 Uiso 1 1 calc R
C29 C 0.0216(2) -0.30608(19) 0.67432(18) 0.0252(5) Uani 1 1 d .
H29A H 0.0499 -0.3287 0.7294 0.030 Uiso 1 1 calc R
H29B H -0.0189 -0.3589 0.6704 0.030 Uiso 1 1 calc R
C30 C -0.0584(2) -0.22438(19) 0.69561(18) 0.0234(5) Uani 1 1 d .
H30A H -0.1272 -0.2482 0.7517 0.028 Uiso 1 1 calc R
H30B H -0.0237 -0.1782 0.7153 0.028 Uiso 1 1 calc R
C31 C 0.1215(2) -0.4022(2) 0.4922(2) 0.0285(6) Uani 1 1 d .
H31A H 0.1663 -0.4558 0.4668 0.034 Uiso 1 1 calc R
H31B H 0.0464 -0.4262 0.5370 0.034 Uiso 1 1 calc R
C32 C 0.1767(2) -0.36293(19) 0.5484(2) 0.0263(6) Uani 1 1 d .
H32A H 0.1783 -0.4119 0.6069 0.032 Uiso 1 1 calc R
H32B H 0.2548 -0.3458 0.5056 0.032 Uiso 1 1 calc R
C33 C 0.6578(3) 0.1133(2) 0.2829(2) 0.0385(7) Uani 1 1 d .
H33A H 0.6707 0.1424 0.2132 0.058 Uiso 1 1 calc R
H33B H 0.7232 0.0754 0.2882 0.058 Uiso 1 1 calc R
H33C H 0.6452 0.1630 0.3202 0.058 Uiso 1 1 calc R
H15 H 0.485(3) -0.195(3) -0.102(3) 0.046 Uiso 1 1 d .
H18 H 0.581(3) 0.017(3) 0.299(3) 0.046 Uiso 1 1 d .
H14X H 0.165(3) -0.313(2) 0.373(2) 0.031(10) Uiso 1 1 d .

loop_
_atom_site_aniso_label
_atom_site_aniso_U_11
_atom_site_aniso_U_22
_atom_site_aniso_U_33
_atom_site_aniso_U_23
_atom_site_aniso_U_13
_atom_site_aniso_U_12
Mn1 0.01485(19) 0.0224(2) 0.02351(19) -0.01121(15) -0.00289(15) -0.00131(16)
Mn2 0.01265(19) 0.0205(2) 0.02078(19) -0.01001(14) -0.00375(14) 0.00085(15)
Mn3 0.01284(19) 0.0226(2) 0.02165(19) -0.01023(15) -0.00442(14) 0.00078(15)
Mn4 0.01312(19) 0.0227(2) 0.02260(19) -0.01124(15) -0.00422(14) 0.00156(15)
Na1 0.0165(5) 0.0306(6) 0.0258(5) -0.0133(4) -0.0041(4) 0.0006(4)
O1 0.0260(10) 0.0238(10) 0.0293(9) -0.0112(7) -0.0058(7) -0.0019(8)
O2 0.0236(10) 0.0285(11) 0.0260(9) -0.0105(8) 0.0026(7) -0.0053(8)
O3 0.0472(15) 0.0453(15) 0.0549(14) -0.0153(11) 0.0232(12) -0.0126(12)
O4 0.0153(8) 0.0270(10) 0.0252(8) -0.0137(7) -0.0047(7) -0.0016(7)
O5 0.0149(8) 0.0250(10) 0.0229(8) -0.0106(7) -0.0064(7) -0.0008(7)
O6 0.0329(13) 0.0543(17) 0.101(2) -0.0387(15) -0.0174(13) -0.0101(12)
O7 0.0145(8) 0.0224(9) 0.0219(8) -0.0091(7) -0.0075(6) 0.0029(7)
O8 0.0169(8) 0.0252(10) 0.0189(8) -0.0093(7) -0.0053(7) 0.0010(7)
O9 0.0170(8) 0.0215(9) 0.0236(8) -0.0082(7) -0.0070(7) 0.0002(7)
O10 0.0197(10) 0.0266(11) 0.0298(10) -0.0132(8) -0.0047(8) 0.0009(8)
O11 0.0160(8) 0.0289(10) 0.0230(8) -0.0127(7) -0.0054(7) 0.0012(7)
O12 0.0155(8) 0.0264(10) 0.0293(9) -0.0121(7) -0.0061(7) 0.0031(7)
O13 0.0154(8) 0.0223(10) 0.0341(9) -0.0127(7) -0.0046(7) 0.0017(7)
O14 0.0204(10) 0.0385(12) 0.0570(13) -0.0216(10) -0.0157(9) 0.0034(9)
O15 0.0341(11) 0.0404(13) 0.0295(10) -0.0181(9) 0.0038(8) -0.0020(10)
O16 0.0231(10) 0.0462(15) 0.0517(13) -0.0249(10) -0.0135(9) 0.0022(10)
N1 0.0158(10) 0.0330(13) 0.0343(12) -0.0204(10) -0.0061(9) -0.0002(9)
N2 0.0164(10) 0.0259(12) 0.0213(10) -0.0109(8) -0.0044(8) 0.0010(9)
N3 0.0155(10) 0.0245(12) 0.0281(11) -0.0112(9) -0.0022(9) 0.0040(9)
N4 0.0287(13) 0.0509(17) 0.0290(12) -0.0125(11) -0.0128(10) 0.0064(12)
N5 0.0166(10) 0.0319(13) 0.0244(10) -0.0127(9) -0.0040(8) 0.0002(9)
N6 0.0180(10) 0.0208(11) 0.0273(10) -0.0111(8) -0.0070(8) 0.0020(9)
C1 0.0378(16) 0.0225(14) 0.0355(14) -0.0089(11) -0.0104(12) -0.0085(13)
C2 0.054(2) 0.0249(16) 0.0409(16) -0.0110(12) -0.0135(15) -0.0087(15)
C3 0.104(3) 0.0248(17) 0.048(2) -0.0073(14) -0.027(2) -0.007(2)
C4 0.119(4) 0.033(2) 0.042(2) -0.0016(16) -0.010(2) -0.017(2)
C5 0.088(3) 0.032(2) 0.0448(19) -0.0058(15) 0.0057(19) -0.019(2)
C6 0.054(2) 0.0279(17) 0.0360(16) -0.0063(12) -0.0004(14) -0.0166(15)
C7 0.0402(18) 0.0321(17) 0.0385(16) -0.0145(13) 0.0029(13) -0.0073(14)
C8 0.0197(13) 0.0525(19) 0.0335(14) -0.0286(13) -0.0066(11) -0.0019(13)
C9 0.0174(12) 0.0371(16) 0.0299(13) -0.0219(11) -0.0029(10) -0.0042(11)
C10 0.0197(13) 0.0343(16) 0.0320(13) -0.0152(11) -0.0101(11) -0.0015(11)
C11 0.0256(14) 0.0286(15) 0.0289(13) -0.0078(11) -0.0143(11) -0.0018(11)
C12 0.0204(13) 0.0314(16) 0.0510(17) -0.0239(13) -0.0106(12) 0.0013(12)
C13 0.0249(15) 0.044(2) 0.077(2) -0.0324(17) -0.0202(15) -0.0021(14)
C14 0.0238(13) 0.0330(15) 0.0211(12) -0.0093(10) -0.0044(10) 0.0013(11)
C15 0.0267(14) 0.0286(15) 0.0236(12) -0.0094(10) -0.0073(10) 0.0020(11)
C16 0.0211(13) 0.0438(17) 0.0236(12) -0.0142(11) -0.0084(10) -0.0011(12)
C17 0.0186(12) 0.0384(16) 0.0288(13) -0.0193(11) -0.0052(10) -0.0032(11)
C18 0.0236(13) 0.0312(15) 0.0268(13) -0.0138(11) -0.0034(10) 0.0020(12)
C19 0.0360(16) 0.049(2) 0.0236(13) -0.0160(12) -0.0027(12) 0.0071(14)
C20 0.0196(13) 0.0270(15) 0.0364(14) -0.0125(11) -0.0068(11) 0.0072(11)
C21 0.0232(16) 0.0344(19) 0.096(3) -0.0279(18) -0.0140(17) 0.0012(14)
C22 0.033(2) 0.044(2) 0.197(6) -0.058(3) -0.031(3) 0.0162(18)
C23 0.029(2) 0.061(3) 0.250(8) -0.088(4) -0.028(3) 0.018(2)
C24 0.0196(16) 0.044(2) 0.116(3) -0.041(2) -0.0164(18) 0.0086(15)
C25 0.0200(13) 0.0298(16) 0.0432(15) -0.0176(12) -0.0079(11) 0.0059(12)
C26 0.0174(12) 0.0325(15) 0.0272(12) -0.0121(11) -0.0058(10) 0.0025(11)
C27 0.0186(12) 0.0237(13) 0.0295(12) -0.0095(10) -0.0120(10) 0.0026(10)
C28 0.0223(13) 0.0257(14) 0.0263(12) -0.0115(10) -0.0090(10) 0.0025(11)
C29 0.0244(13) 0.0253(14) 0.0266(12) -0.0054(10) -0.0095(10) -0.0017(11)
C30 0.0216(13) 0.0262(14) 0.0228(12) -0.0079(10) -0.0064(10) -0.0014(11)
C31 0.0275(14) 0.0222(14) 0.0349(14) -0.0106(11) -0.0078(11) 0.0015(11)
C32 0.0225(13) 0.0233(14) 0.0354(14) -0.0109(11) -0.0116(11) 0.0057(11)
C33 0.0285(15) 0.0448(19) 0.0475(17) -0.0153(14) -0.0154(13) -0.0046(14)

loop_
_atom_type_symbol
_atom_type_description
_atom_type_scat_dispersion_real
_atom_type_scat_dispersion_imag
_atom_type_scat_source
C C 0.0033 0.0016 'International Tables Vol C Tables 4.2.6.8 and 6.1.1.4'
H H 0.0000 0.0000 'International Tables Vol C Tables 4.2.6.8 and 6.1.1.4'
N N 0.0061 0.0033 'International Tables Vol C Tables 4.2.6.8 and 6.1.1.4'
O O 0.0106 0.0060 'International Tables Vol C Tables 4.2.6.8 and 6.1.1.4'
Mn Mn 0.3368 0.7283 'International Tables Vol C Tables 4.2.6.8 and 6.1.1.4'
Na Na 0.0362 0.0249 'International Tables Vol C Tables 4.2.6.8 and 6.1.1.4'

loop_
_geom_angle_atom_site_label_1
_geom_angle_atom_site_label_2
_geom_angle_atom_site_label_3
_geom_angle
_geom_angle_site_symmetry_1
_geom_angle_site_symmetry_3
O1 Mn1 O4 89.88(8) . .
O1 Mn1 O2 90.76(8) . .
O4 Mn1 O2 176.79(8) . .
O1 Mn1 O5 175.49(7) . .
O4 Mn1 O5 94.41(7) . .
O2 Mn1 O5 84.88(8) . .
O1 Mn1 O9 99.42(7) . 2_556
O4 Mn1 O9 80.04(7) . 2_556
O2 Mn1 O9 102.95(7) . 2_556
O5 Mn1 O9 82.71(7) . 2_556
O1 Mn1 N1 97.45(8) . .
O4 Mn1 N1 78.62(7) . .
O2 Mn1 N1 98.18(8) . .
O5 Mn1 N1 82.08(8) . .
O9 Mn1 N1 152.65(7) 2_556 .
O1 Mn1 Mn2 140.44(6) . .
O4 Mn1 Mn2 86.71(5) . .
O2 Mn1 Mn2 94.79(6) . .
O5 Mn1 Mn2 41.50(5) . .
O9 Mn1 Mn2 41.21(5) 2_556 .
N1 Mn1 Mn2 120.30(6) . .
O1 Mn1 Na1 132.78(6) . .
O4 Mn1 Na1 137.26(6) . .
O2 Mn1 Na1 42.38(6) . .
O5 Mn1 Na1 43.03(5) . .
O9 Mn1 Na1 88.80(5) 2_556 .
N1 Mn1 Na1 95.37(6) . .
Mn2 Mn1 Na1 59.710(18) . .
O9 Mn2 O7 174.95(6) 2_556 .
O9 Mn2 O5 78.31(7) 2_556 .
O7 Mn2 O5 103.30(7) . .
O9 Mn2 O8 97.86(7) 2_556 .
O7 Mn2 O8 77.35(6) . .
O5 Mn2 O8 92.20(6) . .
O9 Mn2 N2 86.82(7) 2_556 2_556
O7 Mn2 N2 97.80(7) . 2_556
O5 Mn2 N2 94.17(7) . 2_556
O8 Mn2 N2 172.76(7) . 2_556
O9 Mn2 N2 94.05(7) 2_556 .
O7 Mn2 N2 85.08(7) . .
O5 Mn2 N2 168.25(7) . .
O8 Mn2 N2 97.73(7) . .
N2 Mn2 N2 76.35(8) 2_556 .
O9 Mn2 Mn1 42.07(4) 2_556 .
O7 Mn2 Mn1 139.30(4) . .
O5 Mn2 Mn1 36.24(5) . .
O8 Mn2 Mn1 95.87(5) . .
N2 Mn2 Mn1 91.30(6) 2_556 .
N2 Mn2 Mn1 135.53(6) . .
O9 Mn2 Mn4 133.05(5) 2_556 .
O7 Mn2 Mn4 41.98(4) . .
O5 Mn2 Mn4 104.80(5) . .
O8 Mn2 Mn4 36.03(5) . .
N2 Mn2 Mn4 138.14(6) 2_556 .
N2 Mn2 Mn4 86.94(5) . .
Mn1 Mn2 Mn4 125.598(14) . .
O9 Mn2 Na1 92.66(5) 2_556 .
O7 Mn2 Na1 85.17(5) . .
O5 Mn2 Na1 46.63(5) . .
O8 Mn2 Na1 46.07(5) . .
N2 Mn2 Na1 139.61(6) 2_556 .
N2 Mn2 Na1 143.78(5) . .
Mn1 Mn2 Na1 63.49(2) . .
Mn4 Mn2 Na1 63.08(2) . .
O4 Mn3 O11 99.44(6) 2_556 .
O4 Mn3 O7 165.93(7) 2_556 .
O11 Mn3 O7 73.22(6) . .
O4 Mn3 O9 73.40(6) 2_556 .
O11 Mn3 O9 152.94(7) . .
O7 Mn3 O9 107.53(6) . .
O4 Mn3 O10 85.44(7) 2_556 .
O11 Mn3 O10 77.06(7) . .
O7 Mn3 O10 104.08(7) . .
O9 Mn3 O10 126.94(7) . .
O4 Mn3 N6 118.23(7) 2_556 .
O11 Mn3 N6 129.65(7) . .
O7 Mn3 N6 74.86(6) . .
O9 Mn3 N6 74.38(7) . .
O10 Mn3 N6 74.23(7) . .
O4 Mn3 N2 87.47(7) 2_556 .
O11 Mn3 N2 75.25(7) . .
O7 Mn3 N2 79.11(7) . .
O9 Mn3 N2 78.35(6) . .
O10 Mn3 N2 149.82(7) . .
N6 Mn3 N2 134.03(7) . .
O11 Mn4 O13 87.99(8) . .
O11 Mn4 O12 177.82(8) . .
O13 Mn4 O12 90.21(8) . .
O11 Mn4 O8 95.00(8) . .
O13 Mn4 O8 177.00(7) . .
O12 Mn4 O8 86.81(7) . .
O11 Mn4 O7 81.82(7) . .
O13 Mn4 O7 98.32(7) . .
O12 Mn4 O7 97.23(7) . .
O8 Mn4 O7 82.39(7) . .
O11 Mn4 N5 79.94(7) . .
O13 Mn4 N5 98.43(8) . .
O12 Mn4 N5 101.55(7) . .
O8 Mn4 N5 81.87(7) . .
O7 Mn4 N5 154.69(7) . .
O11 Mn4 Mn2 81.97(5) . .
O13 Mn4 Mn2 139.46(5) . .
O12 Mn4 Mn2 98.63(5) . .
O8 Mn4 Mn2 41.63(5) . .
O7 Mn4 Mn2 41.48(5) . .
N5 Mn4 Mn2 118.02(6) . .
O11 Mn4 Na1 136.53(6) . .
O13 Mn4 Na1 134.34(6) . .
O12 Mn4 Na1 45.01(6) . .
O8 Mn4 Na1 42.78(5) . .
O7 Mn4 Na1 82.34(5) . .
N5 Mn4 Na1 99.12(6) . .
Mn2 Mn4 Na1 59.903(18) . .
O15 Na1 O16 93.59(9) 2_655 .
O15 Na1 O8 99.88(7) 2_655 .
O16 Na1 O8 148.41(9) . .
O15 Na1 O2 86.96(8) 2_655 .
O16 Na1 O2 110.88(8) . .
O8 Na1 O2 98.34(7) . .
O15 Na1 O5 152.62(9) 2_655 .
O16 Na1 O5 98.97(8) . .
O8 Na1 O5 81.81(6) . .
O2 Na1 O5 65.85(6) . .
O15 Na1 O12 92.25(8) 2_655 .
O16 Na1 O12 84.88(8) . .
O8 Na1 O12 66.28(6) . .
O2 Na1 O12 164.25(7) . .
O5 Na1 O12 112.95(7) . .
O15 Na1 Mn2 137.38(7) 2_655 .
O16 Na1 Mn2 128.49(7) . .
O8 Na1 Mn2 41.19(4) . .
O2 Na1 Mn2 84.04(5) . .
O5 Na1 Mn2 41.04(4) . .
O12 Na1 Mn2 85.94(5) . .
O15 Na1 Mn4 102.26(6) 2_655 .
O16 Na1 Mn4 115.80(7) . .
O8 Na1 Mn4 33.36(5) . .
O2 Na1 Mn4 131.50(6) . .
O5 Na1 Mn4 94.04(5) . .
O12 Na1 Mn4 33.59(4) . .
Mn2 Na1 Mn4 57.012(18) . .
O15 Na1 Mn1 119.26(7) 2_655 .
O16 Na1 Mn1 111.45(6) . .
O8 Na1 Mn1 86.58(5) . .
O2 Na1 Mn1 32.87(4) . .
O5 Na1 Mn1 33.35(4) . .
O12 Na1 Mn1 142.05(5) . .
Mn2 Na1 Mn1 56.805(18) . .
Mn4 Na1 Mn1 113.06(3) . .
O15 Na1 H18 87.8(9) 2_655 .
O16 Na1 H18 16.1(9) . .
O8 Na1 H18 135.9(9) . .
O2 Na1 H18 125.5(9) . .
O5 Na1 H18 110.1(9) . .
O12 Na1 H18 70.1(9) . .
Mn2 Na1 H18 130.4(9) . .
Mn4 Na1 H18 102.6(9) . .
Mn1 Na1 H18 127.1(9) . .
C1 O1 Mn1 128.06(18) . .
C7 O2 Mn1 130.9(2) . .
C7 O2 Na1 124.32(18) . .
Mn1 O2 Na1 104.75(8) . .
C9 O4 Mn1 111.94(14) . .
C9 O4 Mn3 131.77(15) . 2_556
Mn1 O4 Mn3 110.02(8) . 2_556
C11 O5 Mn1 114.12(15) . .
C11 O5 Mn2 130.12(14) . .
Mn1 O5 Mn2 102.26(7) . .
C11 O5 Na1 109.87(15) . .
Mn1 O5 Na1 103.62(7) . .
Mn2 O5 Na1 92.33(6) . .
C13 O6 H6 109.5 . .
C27 O7 Mn2 128.32(15) . .
C27 O7 Mn4 112.60(14) . .
Mn2 O7 Mn4 96.54(7) . .
C27 O7 Mn3 115.07(14) . .
Mn2 O7 Mn3 102.95(7) . .
Mn4 O7 Mn3 95.19(6) . .
C15 O8 Mn4 115.89(15) . .
C15 O8 Mn2 127.19(15) . .
Mn4 O8 Mn2 102.34(7) . .
C15 O8 Na1 110.56(14) . .
Mn4 O8 Na1 103.86(8) . .
Mn2 O8 Na1 92.74(6) . .
C30 O9 Mn2 126.28(15) . 2_556
C30 O9 Mn1 115.49(14) . 2_556
Mn2 O9 Mn1 96.71(7) 2_556 2_556
C30 O9 Mn3 115.49(15) . .
Mn2 O9 Mn3 101.50(7) 2_556 .
Mn1 O9 Mn3 95.88(7) 2_556 .
C31 O10 Mn3 110.91(15) . .
C31 O10 H14X 115(3) . .
Mn3 O10 H14X 100(3) . .
C17 O11 Mn4 113.64(14) . .
C17 O11 Mn3 131.45(15) . .
Mn4 O11 Mn3 105.07(7) . .
C26 O12 Mn4 131.47(17) . .
C26 O12 Na1 127.12(16) . .
Mn4 O12 Na1 101.40(8) . .
C20 O13 Mn4 128.63(17) . .
C19 O15 Na1 126.43(19) . 2_655
C19 O15 H15 110(2) . .
Na1 O15 H15 106(2) 2_655 .
C33 O16 Na1 125.2(2) . .
C33 O16 H18 104(3) . .
Na1 O16 H18 95(3) . .
C10 N1 C12 113.3(2) . .
C10 N1 C8 113.3(2) . .
C12 N1 C8 112.5(2) . .
C10 N1 Mn1 100.62(14) . .
C12 N1 Mn1 111.88(17) . .
C8 N1 Mn1 104.28(14) . .
N3 N2 Mn2 125.96(17) . 2_556
N3 N2 Mn2 121.81(16) . .
Mn2 N2 Mn2 103.65(8) 2_556 .
N3 N2 Mn3 110.98(17) . .
Mn2 N2 Mn3 93.27(7) 2_556 .
Mn2 N2 Mn3 92.32(7) . .
N4 N3 N2 179.3(3) . .
C18 N5 C14 113.6(2) . .
C18 N5 C16 113.2(2) . .
C14 N5 C16 112.5(2) . .
C18 N5 Mn4 111.82(16) . .
C14 N5 Mn4 100.40(14) . .
C16 N5 Mn4 104.12(14) . .
C29 N6 C32 110.8(2) . .
C29 N6 C28 110.36(19) . .
C32 N6 C28 111.6(2) . .
C29 N6 Mn3 106.76(15) . .
C32 N6 Mn3 110.00(15) . .
C28 N6 Mn3 107.14(15) . .
O1 C1 C2 118.0(3) . .
O1 C1 C6 124.0(3) . .
C2 C1 C6 118.0(3) . .
C3 C2 C1 120.8(3) . .
C3 C2 H2 119.6 . .
C1 C2 H2 119.6 . .
C4 C3 C2 120.9(4) . .
C4 C3 H3 119.6 . .
C2 C3 H3 119.6 . .
C5 C4 C3 119.8(3) . .
C5 C4 H4 120.1 . .
C3 C4 H4 120.1 . .
C4 C5 C6 121.4(4) . .
C4 C5 H5 119.3 . .
C6 C5 H5 119.3 . .
C1 C6 C5 119.0(3) . .
C1 C6 C7 122.8(3) . .
C5 C6 C7 118.1(3) . .
O3 C7 O2 121.0(3) . .
O3 C7 C6 119.7(3) . .
O2 C7 C6 119.3(3) . .
N1 C8 C9 109.3(2) . .
N1 C8 H8A 109.8 . .
C9 C8 H8A 109.8 . .
N1 C8 H8B 109.8 . .
C9 C8 H8B 109.8 . .
H8A C8 H8B 108.3 . .
O4 C9 C8 108.6(2) . .
O4 C9 H9A 110.0 . .
C8 C9 H9A 110.0 . .
O4 C9 H9B 110.0 . .
C8 C9 H9B 110.0 . .
H9A C9 H9B 108.4 . .
N1 C10 C11 110.8(2) . .
N1 C10 H10A 109.5 . .
C11 C10 H10A 109.5 . .
N1 C10 H10B 109.5 . .
C11 C10 H10B 109.5 . .
H10A C10 H10B 108.1 . .
O5 C11 C10 110.3(2) . .
O5 C11 H11A 109.6 . .
C10 C11 H11A 109.6 . .
O5 C11 H11B 109.6 . .
C10 C11 H11B 109.6 . .
H11A C11 H11B 108.1 . .
N1 C12 C13 114.7(3) . .
N1 C12 H12A 108.6 . .
C13 C12 H12A 108.6 . .
N1 C12 H12B 108.6 . .
C13 C12 H12B 108.6 . .
H12A C12 H12B 107.6 . .
O6 C13 C12 111.6(3) . .
O6 C13 H13A 109.3 . .
C12 C13 H13A 109.3 . .
O6 C13 H13B 109.3 . .
C12 C13 H13B 109.3 . .
H13A C13 H13B 108.0 . .
N5 C14 C15 111.0(2) . .
N5 C14 H14A 109.4 . .
C15 C14 H14A 109.4 . .
N5 C14 H14B 109.4 . .
C15 C14 H14B 109.4 . .
H14A C14 H14B 108.0 . .
O8 C15 C14 110.4(2) . .
O8 C15 H15A 109.6 . .
C14 C15 H15A 109.6 . .
O8 C15 H15B 109.6 . .
C14 C15 H15B 109.6 . .
H15A C15 H15B 108.1 . .
N5 C16 C17 109.3(2) . .
N5 C16 H16A 109.8 . .
C17 C16 H16A 109.8 . .
N5 C16 H16B 109.8 . .
C17 C16 H16B 109.8 . .
H16A C16 H16B 108.3 . .
O11 C17 C16 109.1(2) . .
O11 C17 H17A 109.9 . .
C16 C17 H17A 109.9 . .
O11 C17 H17B 109.9 . .
C16 C17 H17B 109.9 . .
H17A C17 H17B 108.3 . .
N5 C18 C19 114.8(2) . .
N5 C18 H18A 108.6 . .
C19 C18 H18A 108.6 . .
N5 C18 H18B 108.6 . .
C19 C18 H18B 108.6 . .
H18A C18 H18B 107.5 . .
O15 C19 C18 110.7(3) . .
O15 C19 H19A 109.5 . .
C18 C19 H19A 109.5 . .
O15 C19 H19B 109.5 . .
C18 C19 H19B 109.5 . .
H19A C19 H19B 108.1 . .
O13 C20 C21 117.2(3) . .
O13 C20 C25 123.5(3) . .
C21 C20 C25 119.3(3) . .
C22 C21 C20 121.0(3) . .
C22 C21 H21 119.5 . .
C20 C21 H21 119.5 . .
C21 C22 C23 119.7(4) . .
C21 C22 H22 120.2 . .
C23 C22 H22 120.2 . .
C24 C23 C22 120.4(4) . .
C24 C23 H23 119.8 . .
C22 C23 H23 119.8 . .
C23 C24 C25 120.7(3) . .
C23 C24 H24 119.6 . .
C25 C24 H24 119.6 . .
C24 C25 C20 118.9(3) . .
C24 C25 C26 117.6(3) . .
C20 C25 C26 123.4(2) . .
O14 C26 O12 120.0(3) . .
O14 C26 C25 120.1(3) . .
O12 C26 C25 120.0(2) . .
O7 C27 C28 110.8(2) . .
O7 C27 H27A 109.5 . .
C28 C27 H27A 109.5 . .
O7 C27 H27B 109.5 . .
C28 C27 H27B 109.5 . .
H27A C27 H27B 108.1 . .
N6 C28 C27 111.0(2) . .
N6 C28 H28A 109.4 . .
C27 C28 H28A 109.4 . .
N6 C28 H28B 109.4 . .
C27 C28 H28B 109.4 . .
H28A C28 H28B 108.0 . .
N6 C29 C30 111.8(2) . .
N6 C29 H29A 109.3 . .
C30 C29 H29A 109.3 . .
N6 C29 H29B 109.3 . .
C30 C29 H29B 109.3 . .
H29A C29 H29B 107.9 . .
O9 C30 C29 111.9(2) . .
O9 C30 H30A 109.2 . .
C29 C30 H30A 109.2 . .
O9 C30 H30B 109.2 . .
C29 C30 H30B 109.2 . .
H30A C30 H30B 107.9 . .
O10 C31 C32 110.0(2) . .
O10 C31 H31A 109.7 . .
C32 C31 H31A 109.7 . .
O10 C31 H31B 109.7 . .
C32 C31 H31B 109.7 . .
H31A C31 H31B 108.2 . .
N6 C32 C31 111.0(2) . .
N6 C32 H32A 109.4 . .
C31 C32 H32A 109.4 . .
N6 C32 H32B 109.4 . .
C31 C32 H32B 109.4 . .
H32A C32 H32B 108.0 . .
O16 C33 H33A 109.5 . .
O16 C33 H33B 109.5 . .
H33A C33 H33B 109.5 . .
O16 C33 H33C 109.5 . .
H33A C33 H33C 109.5 . .
H33B C33 H33C 109.5 . .

loop_
_geom_bond_atom_site_label_1
_geom_bond_atom_site_label_2
_geom_bond_distance
_geom_bond_site_symmetry_2
Mn1 O1 1.8862(19) .
Mn1 O4 1.9181(17) .
Mn1 O2 1.9385(17) .
Mn1 O5 1.9540(18) .
Mn1 O9 2.1794(17) 2_556
Mn1 N1 2.341(2) .
Mn1 Mn2 3.2302(5) .
Mn1 Na1 3.4541(11) .
Mn2 O9 2.1430(18) 2_556
Mn2 O7 2.1544(18) .
Mn2 O5 2.1904(16) .
Mn2 O8 2.1975(16) .
Mn2 N2 2.240(2) 2_556
Mn2 N2 2.309(2) .
Mn2 Mn4 3.2315(5) .
Mn2 Na1 3.3331(10) .
Mn3 O4 2.1286(16) 2_556
Mn3 O11 2.2241(17) .
Mn3 O7 2.2587(17) .
Mn3 O9 2.2878(17) .
Mn3 O10 2.3052(19) .
Mn3 N6 2.370(2) .
Mn3 N2 2.476(2) .
Mn4 O11 1.8937(17) .
Mn4 O13 1.9019(19) .
Mn4 O12 1.9390(17) .
Mn4 O8 1.9456(18) .
Mn4 O7 2.1754(16) .
Mn4 N5 2.325(2) .
Mn4 Na1 3.4352(11) .
Na1 O15 2.316(2) 2_655
Na1 O16 2.342(2) .
Na1 O8 2.4032(19) .
Na1 O2 2.408(2) .
Na1 O5 2.4250(18) .
Na1 O12 2.478(2) .
Na1 H18 2.50(4) .
O1 C1 1.340(3) .
O2 C7 1.305(3) .
O3 C7 1.243(4) .
O4 C9 1.415(3) .
O4 Mn3 2.1286(16) 2_556
O5 C11 1.437(3) .
O6 C13 1.398(4) .
O6 H6 0.8400 .
O7 C27 1.422(3) .
O8 C15 1.426(3) .
O9 C30 1.418(3) .
O9 Mn2 2.1430(18) 2_556
O9 Mn1 2.1794(17) 2_556
O10 C31 1.435(3) .
O10 H14X 0.73(3) .
O11 C17 1.416(3) .
O12 C26 1.305(3) .
O13 C20 1.333(3) .
O14 C26 1.242(3) .
O15 C19 1.425(4) .
O15 Na1 2.316(2) 2_655
O15 H15 0.84(4) .
O16 C33 1.403(4) .
O16 H18 0.69(4) .
N1 C10 1.469(4) .
N1 C12 1.478(4) .
N1 C8 1.486(3) .
N2 N3 1.209(3) .
N2 Mn2 2.240(2) 2_556
N3 N4 1.157(3) .
N5 C18 1.468(3) .
N5 C14 1.478(4) .
N5 C16 1.485(3) .
N6 C29 1.473(3) .
N6 C32 1.474(3) .
N6 C28 1.481(3) .
C1 C2 1.401(5) .
C1 C6 1.413(4) .
C2 C3 1.382(4) .
C2 H2 0.9500 .
C3 C4 1.380(6) .
C3 H3 0.9500 .
C4 C5 1.347(6) .
C4 H4 0.9500 .
C5 C6 1.418(4) .
C5 H5 0.9500 .
C6 C7 1.473(5) .
C8 C9 1.512(4) .
C8 H8A 0.9900 .
C8 H8B 0.9900 .
C9 H9A 0.9900 .
C9 H9B 0.9900 .
C10 C11 1.528(4) .
C10 H10A 0.9900 .
C10 H10B 0.9900 .
C11 H11A 0.9900 .
C11 H11B 0.9900 .
C12 C13 1.528(4) .
C12 H12A 0.9900 .
C12 H12B 0.9900 .
C13 H13A 0.9900 .
C13 H13B 0.9900 .
C14 C15 1.523(4) .
C14 H14A 0.9900 .
C14 H14B 0.9900 .
C15 H15A 0.9900 .
C15 H15B 0.9900 .
C16 C17 1.523(4) .
C16 H16A 0.9900 .
C16 H16B 0.9900 .
C17 H17A 0.9900 .
C17 H17B 0.9900 .
C18 C19 1.522(4) .
C18 H18A 0.9900 .
C18 H18B 0.9900 .
C19 H19A 0.9900 .
C19 H19B 0.9900 .
C20 C21 1.389(4) .
C20 C25 1.415(4) .
C21 C22 1.366(5) .
C21 H21 0.9500 .
C22 C23 1.400(6) .
C22 H22 0.9500 .
C23 C24 1.366(5) .
C23 H23 0.9500 .
C24 C25 1.392(4) .
C24 H24 0.9500 .
C25 C26 1.474(4) .
C27 C28 1.512(3) .
C27 H27A 0.9900 .
C27 H27B 0.9900 .
C28 H28A 0.9900 .
C28 H28B 0.9900 .
C29 C30 1.513(4) .
C29 H29A 0.9900 .
C29 H29B 0.9900 .
C30 H30A 0.9900 .
C30 H30B 0.9900 .
C31 C32 1.505(4) .
C31 H31A 0.9900 .
C31 H31B 0.9900 .
C32 H32A 0.9900 .
C32 H32B 0.9900 .
C33 H33A 0.9800 .
C33 H33B 0.9800 .
C33 H33C 0.9800 .

loop_
_platon_squeeze_void_nr
_platon_squeeze_void_average_x
_platon_squeeze_void_average_y
_platon_squeeze_void_average_z
_platon_squeeze_void_volume
_platon_squeeze_void_count_electrons
1 0.000 -0.009 0.000 616.0 211
